data_1567398
loop_
_publ_author_name
'Kalra, Shweta'
'Pividori, Daniel'
'Fehn, Dominik'
'Dai, Chenshu'
'Dong, Shicheng'
'Yao, Shenglai'
'Zhu, Jun'
'Meyer, Karsten'
'Driess, Matthias'

_publ_section_title
;
 A bis(silylene)pyridine pincer ligand can stabilize mononuclear
 manganese(0) complexes: facile access to isolable analogues of the
 elusive d7-Mn(CO)5 radical
;
_journal_issue 29
_journal_name_full 'Chemical Science'
_journal_page_first 8634
_journal_page_last 8641
_journal_paper_doi 10.1039/D2SC03352F
_journal_volume 13
_journal_year 2022
_chemical_formula_sum 'C43 H67 Br2 Mn N7 O Si2'
_chemical_formula_weight 968.97
_space_group_crystal_system orthorhombic
_space_group_IT_number 61
_space_group_name_Hall '-P 2ac 2ab'
_space_group_name_H-M_alt 'P b c a'
_atom_sites_solution_hydrogens geom
_audit_block_doi 10.5517/ccdc.csd.cc2c13m5
_audit_creation_method 'CrysAlisPro 1.171.39.46 (Rigaku OD, 2018)'
_audit_update_record
;
2022-05-30 deposited with the CCDC.	2022-07-05 downloaded from the CCDC.
;
_cell_angle_alpha 90
_cell_angle_beta 90
_cell_angle_gamma 90
_cell_formula_units_Z 8
_cell_length_a 16.52850(10)
_cell_length_b 17.37800(10)
_cell_length_c 34.2234(2)
_cell_measurement_reflns_used 32270
_cell_measurement_temperature 150.00(10)
_cell_measurement_theta_max 73.8130
_cell_measurement_theta_min 2.5420
_cell_volume 9830.06(10)
_computing_cell_refinement 'CrysAlisPro 1.171.39.46 (Rigaku OD, 2018)'
_computing_data_collection 'CrysAlisPro 1.171.39.46 (Rigaku OD, 2018)'
_computing_data_reduction 'CrysAlisPro 1.171.39.46 (Rigaku OD, 2018)'
_computing_structure_refinement 'SHELXL-2018/3 (Sheldrick, 2018)'
_diffrn_ambient_temperature 150.00(10)
_diffrn_measured_fraction_theta_full 1.000
_diffrn_measured_fraction_theta_max 0.996
_diffrn_measurement_device_type 'SuperNova, Single source at offset/far, Atlas'
_diffrn_radiation_type CuK\a
_diffrn_radiation_wavelength 1.54184
_diffrn_reflns_av_R_equivalents 0.0296
_diffrn_reflns_av_unetI/netI 0.0151
_diffrn_reflns_Laue_measured_fraction_full 1.000
_diffrn_reflns_Laue_measured_fraction_max 0.996
_diffrn_reflns_limit_h_max 20
_diffrn_reflns_limit_h_min -20
_diffrn_reflns_limit_k_max 21
_diffrn_reflns_limit_k_min -21
_diffrn_reflns_limit_l_max 36
_diffrn_reflns_limit_l_min -42
_diffrn_reflns_number 68256
_diffrn_reflns_point_group_measured_fraction_full 1.000
_diffrn_reflns_point_group_measured_fraction_max 0.996
_diffrn_reflns_theta_full 67.684
_diffrn_reflns_theta_max 73.917
_diffrn_reflns_theta_min 2.582
_diffrn_source 'micro-focus sealed X-ray tube'
_exptl_absorpt_coefficient_mu 4.848
_exptl_absorpt_correction_T_max 1.00000
_exptl_absorpt_correction_T_min 0.44552
_exptl_absorpt_correction_type multi-scan
_exptl_crystal_colour yellow
_exptl_crystal_density_diffrn 1.309
_exptl_crystal_description rhombic
_exptl_crystal_F_000 4040
_exptl_crystal_size_max 0.31
_exptl_crystal_size_mid 0.18
_exptl_crystal_size_min 0.12
_refine_diff_density_max 1.346
_refine_diff_density_min -0.952
_refine_diff_density_rms 0.054
_refine_ls_extinction_method none
_refine_ls_goodness_of_fit_ref 1.028
_refine_ls_hydrogen_treatment constr
_refine_ls_matrix_type full
_refine_ls_number_parameters 519
_refine_ls_number_reflns 9930
_refine_ls_number_restraints 0
_refine_ls_restrained_S_all 1.028
_refine_ls_R_factor_all 0.0387
_refine_ls_R_factor_gt 0.0341
_refine_ls_shift/su_max 0.002
_refine_ls_shift/su_mean 0.000
_refine_ls_structure_factor_coef Fsqd
_refine_ls_weighting_details 'w=1/[\s^2^(Fo^2^)+(0.0372P)^2^+10.9433P] where P=(Fo^2^+2Fc^2^)/3'
_refine_ls_weighting_scheme calc
_refine_ls_wR_factor_gt 0.0838
_refine_ls_wR_factor_ref 0.0878
_reflns_Friedel_coverage 0.000
_reflns_number_gt 8945
_reflns_number_total 9930
_reflns_threshold_expression 'I > 2\s(I)'
_cod_data_source_file d2sc03352f2.cif
_cod_data_source_block CU-3757
_cod_database_code 1567398
_shelx_shelxl_version_number 2018/3
_shelx_space_group_comment
;
The symmetry employed for this shelxl refinement is uniquely defined
by the following loop, which should always be used as a source of
symmetry information in preference to the above space-group names.
They are only intended as comments.
;

loop_
_space_group_symop_operation_xyz
'x, y, z'
'-x+1/2, -y, z+1/2'
'x+1/2, -y+1/2, -z'
'-x, y+1/2, -z+1/2'
'-x, -y, -z'
'x-1/2, y, -z-1/2'
'-x-1/2, y-1/2, z'
'x, -y-1/2, z-1/2'

loop_
_atom_site_label
_atom_site_type_symbol
_atom_site_fract_x
_atom_site_fract_y
_atom_site_fract_z
_atom_site_U_iso_or_equiv
_atom_site_adp_type
_atom_site_occupancy
_atom_site_site_symmetry_order
_atom_site_calc_flag
_atom_site_refinement_flags_posn
_atom_site_refinement_flags_adp
_atom_site_refinement_flags_occupancy
_atom_site_disorder_assembly
_atom_site_disorder_group
Br1 Br 0.66267(2) 0.23191(2) 0.13754(2) 0.04378(8) Uani 1 1 d . . . . .
Br2 Br 0.53550(2) 0.31698(2) 0.04572(2) 0.04900(9) Uani 1 1 d . . . . .
Mn3 Mn 0.58132(2) 0.34312(2) 0.11423(2) 0.02548(8) Uani 1 1 d . . . . .
Si4 Si 0.44672(3) 0.33980(3) 0.15161(2) 0.02354(11) Uani 1 1 d . . . . .
Si5 Si 0.66786(3) 0.46544(3) 0.12706(2) 0.02607(12) Uani 1 1 d . . . . .
N1 N 0.38045(10) 0.25570(10) 0.14564(5) 0.0271(4) Uani 1 1 d . . . . .
N2 N 0.55015(10) 0.44180(10) 0.19050(5) 0.0250(3) Uani 1 1 d . . . . .
N3 N 0.77552(11) 0.46596(10) 0.11240(5) 0.0280(4) Uani 1 1 d . . . . .
N4 N 0.43944(10) 0.36458(11) 0.20110(5) 0.0287(4) Uani 1 1 d . . . . .
N5 N 0.66317(11) 0.51189(11) 0.17240(5) 0.0301(4) Uani 1 1 d . . . . .
N6 N 0.68425(11) 0.54021(10) 0.08948(5) 0.0298(4) Uani 1 1 d . . . . .
N7 N 0.35124(11) 0.37014(11) 0.12838(5) 0.0286(4) Uani 1 1 d . . . . .
C8 C 0.75937(13) 0.51418(12) 0.08292(6) 0.0276(4) Uani 1 1 d . . . . .
C9 C 0.32101(14) 0.44159(14) 0.11024(7) 0.0352(5) Uani 1 1 d . . . . .
C10 C 0.32935(12) 0.29658(13) 0.12353(6) 0.0281(4) Uani 1 1 d . . . . .
C11 C 0.50067(12) 0.40978(12) 0.21702(6) 0.0249(4) Uani 1 1 d . . . . .
C12 C 0.51091(14) 0.42178(13) 0.25714(6) 0.0310(5) Uani 1 1 d . . . . .
H12 H 0.475128 0.401019 0.275276 0.037 Uiso 1 1 calc R U . . .
C13 C 0.61388(12) 0.48350(11) 0.20218(6) 0.0257(4) Uani 1 1 d . . . . .
C14 C 0.62870(13) 0.49748(13) 0.24199(6) 0.0314(5) Uani 1 1 d . . . . .
H14 H 0.672446 0.527202 0.250009 0.038 Uiso 1 1 calc R U . . .
C15 C 0.86220(16) 0.59389(14) 0.04752(7) 0.0406(5) Uani 1 1 d . . . . .
H15 H 0.863136 0.627988 0.068459 0.049 Uiso 1 1 calc R U . . .
C16 C 0.71880(15) 0.57550(14) 0.18220(7) 0.0382(5) Uani 1 1 d . . . . .
H16A H 0.753282 0.585780 0.159871 0.046 Uiso 1 1 calc R U . . .
H16B H 0.753239 0.559621 0.203690 0.046 Uiso 1 1 calc R U . . .
C17 C 0.57617(14) 0.46561(14) 0.26871(6) 0.0329(5) Uani 1 1 d . . . . .
H17 H 0.584944 0.473864 0.295227 0.039 Uiso 1 1 calc R U . . .
C18 C 0.26443(15) 0.26719(14) 0.09746(7) 0.0364(5) Uani 1 1 d . . . . .
C19 C 0.86014(18) 0.49268(18) -0.01480(7) 0.0493(7) Uani 1 1 d . . . . .
H19 H 0.859895 0.458643 -0.035771 0.059 Uiso 1 1 calc R U . . .
C20 C 0.84916(13) 0.42099(14) 0.12159(7) 0.0328(5) Uani 1 1 d . . . . .
C21 C 0.81176(13) 0.53006(13) 0.04849(6) 0.0295(4) Uani 1 1 d . . . . .
C22 C 0.45696(17) 0.16173(15) 0.18093(8) 0.0465(6) Uani 1 1 d . . . . .
H22A H 0.505999 0.185107 0.171703 0.070 Uiso 1 1 calc R U . . .
H22B H 0.466057 0.107904 0.185465 0.070 Uiso 1 1 calc R U . . .
H22C H 0.440567 0.185949 0.204862 0.070 Uiso 1 1 calc R U . . .
C23 C 0.83365(16) 0.38568(17) 0.16164(7) 0.0440(6) Uani 1 1 d . . . . .
H23A H 0.826697 0.425932 0.180558 0.066 Uiso 1 1 calc R U . . .
H23B H 0.878881 0.354153 0.168955 0.066 Uiso 1 1 calc R U . . .
H23C H 0.785605 0.354697 0.160657 0.066 Uiso 1 1 calc R U . . .
C24 C 0.31257(16) 0.4082(2) 0.23383(8) 0.0522(7) Uani 1 1 d . . . . .
H24A H 0.341550 0.450644 0.245080 0.078 Uiso 1 1 calc R U . . .
H24B H 0.271312 0.391413 0.251635 0.078 Uiso 1 1 calc R U . . .
H24C H 0.288035 0.424182 0.209728 0.078 Uiso 1 1 calc R U . . .
C25 C 0.36244(17) 0.50672(15) 0.13274(9) 0.0462(6) Uani 1 1 d . . . . .
H25A H 0.343850 0.506716 0.159313 0.069 Uiso 1 1 calc R U . . .
H25B H 0.349499 0.555123 0.120755 0.069 Uiso 1 1 calc R U . . .
H25C H 0.419971 0.499156 0.132257 0.069 Uiso 1 1 calc R U . . .
C26 C 0.37066(15) 0.34253(15) 0.22599(7) 0.0392(6) Uani 1 1 d . . . . .
H26A H 0.391166 0.323481 0.250724 0.047 Uiso 1 1 calc R U . . .
H26B H 0.341394 0.300885 0.213486 0.047 Uiso 1 1 calc R U . . .
C27 C 0.62894(15) 0.58447(15) 0.06387(7) 0.0393(5) Uani 1 1 d . . . . .
C28 C 0.39055(14) 0.17163(13) 0.15029(7) 0.0325(5) Uani 1 1 d . . . . .
C29 C 0.81034(15) 0.47925(14) 0.01710(7) 0.0373(5) Uani 1 1 d . . . . .
H29 H 0.776297 0.436644 0.017500 0.045 Uiso 1 1 calc R U . . .
C30 C 0.91121(17) 0.60674(18) 0.01526(8) 0.0517(7) Uani 1 1 d . . . . .
H30 H 0.944899 0.649581 0.014516 0.062 Uiso 1 1 calc R U . . .
C31 C 0.92279(17) 0.4732(2) 0.12341(11) 0.0606(8) Uani 1 1 d . . . . .
H31A H 0.933666 0.493657 0.097882 0.091 Uiso 1 1 calc R U . . .
H31B H 0.968729 0.444292 0.132280 0.091 Uiso 1 1 calc R U . . .
H31C H 0.912496 0.514768 0.141228 0.091 Uiso 1 1 calc R U . . .
C32 C 0.41682(19) 0.13434(16) 0.11214(8) 0.0482(6) Uani 1 1 d . . . . .
H32A H 0.374402 0.139433 0.093149 0.072 Uiso 1 1 calc R U . . .
H32B H 0.427830 0.080786 0.116508 0.072 Uiso 1 1 calc R U . . .
H32C H 0.464805 0.159261 0.102669 0.072 Uiso 1 1 calc R U . . .
C33 C 0.22945(16) 0.44862(17) 0.11482(9) 0.0491(7) Uani 1 1 d . . . . .
H33A H 0.203308 0.410015 0.099227 0.074 Uiso 1 1 calc R U . . .
H33B H 0.212360 0.498712 0.106346 0.074 Uiso 1 1 calc R U . . .
H33C H 0.215101 0.441561 0.141762 0.074 Uiso 1 1 calc R U . . .
C34 C 0.6711(2) 0.65413(17) 0.04563(11) 0.0636(9) Uani 1 1 d . . . . .
H34A H 0.697842 0.683139 0.065705 0.095 Uiso 1 1 calc R U . . .
H34B H 0.631677 0.686065 0.032918 0.095 Uiso 1 1 calc R U . . .
H34C H 0.710196 0.636904 0.026827 0.095 Uiso 1 1 calc R U . . .
C35 C 0.28043(19) 0.25295(16) 0.05837(7) 0.0490(7) Uani 1 1 d . . . . .
H35 H 0.332040 0.260285 0.048211 0.059 Uiso 1 1 calc R U . . .
C36 C 0.2170(3) 0.2272(2) 0.03451(8) 0.0706(11) Uani 1 1 d . . . . .
H36 H 0.226742 0.217175 0.008237 0.085 Uiso 1 1 calc R U . . .
C37 C 0.31263(16) 0.13619(16) 0.16587(9) 0.0467(6) Uani 1 1 d . . . . .
H37A H 0.295866 0.163289 0.188939 0.070 Uiso 1 1 calc R U . . .
H37B H 0.321807 0.083065 0.172150 0.070 Uiso 1 1 calc R U . . .
H37C H 0.271114 0.139902 0.146344 0.070 Uiso 1 1 calc R U . . .
C38 C 0.34456(19) 0.44606(17) 0.06721(8) 0.0515(7) Uani 1 1 d . . . . .
H38A H 0.401849 0.438475 0.064640 0.077 Uiso 1 1 calc R U . . .
H38B H 0.330234 0.495690 0.057027 0.077 Uiso 1 1 calc R U . . .
H38C H 0.316434 0.406813 0.052889 0.077 Uiso 1 1 calc R U . . .
C39 C 0.67511(18) 0.64932(15) 0.19356(9) 0.0496(7) Uani 1 1 d . . . . .
H39A H 0.641148 0.665625 0.172362 0.074 Uiso 1 1 calc R U . . .
H39B H 0.714134 0.688717 0.199163 0.074 Uiso 1 1 calc R U . . .
H39C H 0.642513 0.640150 0.216299 0.074 Uiso 1 1 calc R U . . .
C40 C 0.5964(2) 0.53343(19) 0.03156(10) 0.0609(8) Uani 1 1 d . . . . .
H40A H 0.640484 0.515455 0.015727 0.091 Uiso 1 1 calc R U . . .
H40B H 0.559432 0.562306 0.015669 0.091 Uiso 1 1 calc R U . . .
H40C H 0.568782 0.490220 0.042836 0.091 Uiso 1 1 calc R U . . .
C41 C 0.18735(17) 0.25654(19) 0.11238(9) 0.0526(7) Uani 1 1 d . . . . .
H41 H 0.177060 0.266175 0.138643 0.063 Uiso 1 1 calc R U . . .
C42 C 0.90997(18) 0.55620(19) -0.01556(8) 0.0545(7) Uani 1 1 d . . . . .
H42 H 0.943002 0.564914 -0.037115 0.065 Uiso 1 1 calc R U . . .
C43 C 0.86150(19) 0.35643(17) 0.09208(8) 0.0528(7) Uani 1 1 d . . . . .
H43A H 0.812831 0.326541 0.090081 0.079 Uiso 1 1 calc R U . . .
H43B H 0.905139 0.323990 0.100529 0.079 Uiso 1 1 calc R U . . .
H43C H 0.874323 0.378064 0.067019 0.079 Uiso 1 1 calc R U . . .
C44 C 0.1411(2) 0.2168(2) 0.04944(11) 0.0807(13) Uani 1 1 d . . . . .
H44 H 0.099704 0.199566 0.033244 0.097 Uiso 1 1 calc R U . . .
C51 C 0.5605(3) 0.6100(3) 0.08999(12) 0.108(2) Uani 1 1 d . . . . .
H51A H 0.535136 0.565644 0.101439 0.163 Uiso 1 1 calc R U . . .
H51B H 0.521398 0.637932 0.074852 0.163 Uiso 1 1 calc R U . . .
H51C H 0.581263 0.642509 0.110305 0.163 Uiso 1 1 calc R U . . .
C54 C 0.1254(2) 0.2315(2) 0.08809(11) 0.0752(11) Uani 1 1 d . . . . .
H54 H 0.073534 0.224618 0.097993 0.090 Uiso 1 1 calc R U . . .
C3 C 0.5569(2) 0.1375(2) 0.28211(13) 0.0789(11) Uani 1 1 d . . . . .
H3A H 0.508925 0.125812 0.266883 0.095 Uiso 1 1 calc R U . . .
H3B H 0.567608 0.095083 0.299797 0.095 Uiso 1 1 calc R U . . .
C4 C 0.6394(3) 0.2399(3) 0.26097(12) 0.0983(15) Uani 1 1 d . . . . .
H4A H 0.695945 0.253910 0.258576 0.118 Uiso 1 1 calc R U . . .
H4B H 0.608594 0.267699 0.241386 0.118 Uiso 1 1 calc R U . . .
C5 C 0.6283(2) 0.1525(2) 0.25604(13) 0.0777(11) Uani 1 1 d . . . . .
H5A H 0.616576 0.139028 0.229117 0.093 Uiso 1 1 calc R U . . .
H5B H 0.675711 0.124452 0.264717 0.093 Uiso 1 1 calc R U . . .
O2 O 0.6112(3) 0.2561(2) 0.29765(10) 0.1134(11) Uani 1 1 d . . . . .
C1 C 0.5473(3) 0.2080(4) 0.3031(2) 0.151(3) Uani 1 1 d . . . . .
H1A H 0.498175 0.233396 0.294438 0.181 Uiso 1 1 calc R U . . .
H1B H 0.541694 0.196926 0.330719 0.181 Uiso 1 1 calc R U . . .

loop_
_atom_site_aniso_label
_atom_site_aniso_U_11
_atom_site_aniso_U_22
_atom_site_aniso_U_33
_atom_site_aniso_U_23
_atom_site_aniso_U_13
_atom_site_aniso_U_12
Br1 0.03948(14) 0.03610(14) 0.05576(16) 0.00566(11) -0.00943(11) 0.00728(10)
Br2 0.06971(19) 0.05373(17) 0.02357(12) -0.00667(10) -0.00290(11) 0.01321(14)
Mn3 0.02442(17) 0.02819(17) 0.02383(16) -0.00121(13) 0.00176(12) 0.00094(13)
Si4 0.0225(3) 0.0273(3) 0.0209(2) -0.0035(2) -0.0006(2) -0.0021(2)
Si5 0.0261(3) 0.0279(3) 0.0242(3) -0.0006(2) 0.0023(2) -0.0010(2)
N1 0.0262(9) 0.0295(9) 0.0254(8) -0.0023(7) -0.0020(7) -0.0046(7)
N2 0.0256(8) 0.0289(9) 0.0204(8) -0.0018(6) 0.0003(6) -0.0030(7)
N3 0.0263(9) 0.0305(9) 0.0271(8) 0.0007(7) 0.0011(7) 0.0005(7)
N4 0.0253(9) 0.0384(10) 0.0225(8) -0.0052(7) 0.0033(7) -0.0085(7)
N5 0.0304(9) 0.0306(9) 0.0293(9) -0.0044(7) 0.0056(7) -0.0096(7)
N6 0.0296(9) 0.0309(9) 0.0291(9) 0.0028(7) 0.0035(7) 0.0034(7)
N7 0.0260(9) 0.0315(9) 0.0284(9) -0.0030(7) -0.0039(7) 0.0010(7)
C8 0.0285(10) 0.0268(10) 0.0274(10) -0.0023(8) 0.0029(8) -0.0014(8)
C9 0.0342(12) 0.0345(12) 0.0370(12) -0.0028(9) -0.0045(9) 0.0085(10)
C10 0.0257(10) 0.0353(11) 0.0233(9) -0.0041(8) -0.0007(8) -0.0042(9)
C11 0.0243(10) 0.0286(10) 0.0219(9) -0.0022(8) -0.0003(7) -0.0012(8)
C12 0.0344(11) 0.0382(12) 0.0202(10) -0.0013(8) 0.0012(8) -0.0060(9)
C13 0.0271(10) 0.0240(10) 0.0260(10) -0.0027(8) 0.0002(8) -0.0005(8)
C14 0.0303(11) 0.0353(11) 0.0286(11) -0.0066(9) -0.0040(8) -0.0058(9)
C15 0.0466(14) 0.0373(13) 0.0381(12) -0.0015(10) 0.0087(11) -0.0066(11)
C16 0.0375(12) 0.0367(12) 0.0403(12) -0.0095(10) 0.0105(10) -0.0138(10)
C17 0.0381(12) 0.0393(12) 0.0212(10) -0.0047(9) -0.0047(8) -0.0029(10)
C18 0.0394(13) 0.0395(12) 0.0304(11) 0.0008(9) -0.0121(10) -0.0096(10)
C19 0.0571(17) 0.0609(17) 0.0298(12) -0.0073(11) 0.0067(11) 0.0123(14)
C20 0.0263(10) 0.0379(12) 0.0343(11) 0.0016(9) -0.0032(9) 0.0021(9)
C21 0.0307(11) 0.0312(11) 0.0268(10) 0.0003(8) 0.0033(8) 0.0021(9)
C22 0.0479(15) 0.0365(13) 0.0552(16) 0.0139(11) -0.0143(12) -0.0078(11)
C23 0.0406(13) 0.0551(16) 0.0364(13) 0.0084(11) -0.0092(10) 0.0020(12)
C24 0.0338(13) 0.088(2) 0.0351(13) -0.0083(13) 0.0080(10) 0.0038(14)
C25 0.0433(14) 0.0330(13) 0.0622(17) -0.0044(11) -0.0101(12) 0.0053(11)
C26 0.0332(12) 0.0561(15) 0.0284(11) -0.0110(10) 0.0079(9) -0.0161(11)
C27 0.0362(12) 0.0416(13) 0.0402(13) 0.0121(10) 0.0046(10) 0.0128(10)
C28 0.0329(11) 0.0287(11) 0.0360(11) -0.0004(9) -0.0009(9) -0.0048(9)
C29 0.0426(13) 0.0388(12) 0.0304(11) -0.0031(9) -0.0008(10) 0.0017(10)
C30 0.0470(15) 0.0558(17) 0.0524(16) 0.0088(13) 0.0135(12) -0.0111(13)
C31 0.0322(14) 0.0649(19) 0.085(2) 0.0176(17) -0.0133(14) -0.0102(13)
C32 0.0604(18) 0.0362(13) 0.0479(15) -0.0082(11) 0.0061(12) 0.0043(12)
C33 0.0368(14) 0.0513(15) 0.0591(17) -0.0100(13) -0.0113(12) 0.0140(12)
C34 0.071(2) 0.0400(15) 0.080(2) 0.0196(15) -0.0137(17) 0.0027(14)
C35 0.0672(18) 0.0483(15) 0.0315(12) -0.0011(11) -0.0100(12) -0.0164(13)
C36 0.112(3) 0.067(2) 0.0327(14) 0.0021(13) -0.0287(17) -0.030(2)
C37 0.0444(14) 0.0395(14) 0.0564(16) 0.0025(12) 0.0041(12) -0.0141(11)
C38 0.0688(19) 0.0457(15) 0.0400(14) 0.0102(11) 0.0012(13) 0.0168(14)
C39 0.0544(16) 0.0341(13) 0.0601(17) -0.0100(12) 0.0179(13) -0.0122(12)
C40 0.0546(17) 0.0615(19) 0.0668(19) 0.0178(15) -0.0270(15) -0.0007(15)
C41 0.0363(13) 0.074(2) 0.0479(15) 0.0027(14) -0.0118(11) -0.0178(13)
C42 0.0497(16) 0.075(2) 0.0386(14) 0.0098(13) 0.0182(12) 0.0070(15)
C43 0.0616(18) 0.0516(16) 0.0453(15) -0.0040(12) -0.0039(13) 0.0271(14)
C44 0.088(3) 0.088(3) 0.066(2) 0.0163(19) -0.047(2) -0.048(2)
C51 0.084(3) 0.171(5) 0.070(2) 0.047(3) 0.031(2) 0.091(3)
C54 0.0521(18) 0.100(3) 0.074(2) 0.015(2) -0.0280(17) -0.0366(19)
C3 0.070(2) 0.081(3) 0.086(3) 0.020(2) -0.006(2) 0.002(2)
C4 0.121(4) 0.108(4) 0.066(2) 0.003(2) 0.013(2) -0.040(3)
C5 0.056(2) 0.087(3) 0.090(3) -0.026(2) -0.0020(19) 0.0052(19)
O2 0.154(3) 0.091(2) 0.094(2) -0.0157(18) -0.024(2) -0.002(2)
C1 0.088(3) 0.197(7) 0.167(6) -0.113(5) 0.045(4) -0.053(4)

loop_
_atom_type_symbol
_atom_type_description
_atom_type_scat_dispersion_real
_atom_type_scat_dispersion_imag
_atom_type_scat_source
C C 0.0181 0.0091 'International Tables Vol C Tables 4.2.6.8 and 6.1.1.4'
H H 0.0000 0.0000 'International Tables Vol C Tables 4.2.6.8 and 6.1.1.4'
N N 0.0311 0.0180 'International Tables Vol C Tables 4.2.6.8 and 6.1.1.4'
Si Si 0.2541 0.3302 'International Tables Vol C Tables 4.2.6.8 and 6.1.1.4'
Mn Mn -0.5299 2.8052 'International Tables Vol C Tables 4.2.6.8 and 6.1.1.4'
Br Br -0.6763 1.2805 'International Tables Vol C Tables 4.2.6.8 and 6.1.1.4'
O O 0.0492 0.0322 'International Tables Vol C Tables 4.2.6.8 and 6.1.1.4'

loop_
_geom_angle_atom_site_label_1
_geom_angle_atom_site_label_2
_geom_angle_atom_site_label_3
_geom_angle
_geom_angle_site_symmetry_1
_geom_angle_site_symmetry_3
_geom_angle_publ_flag
Br1 Mn3 Br2 108.837(15) . . ?
Br1 Mn3 Si4 106.940(19) . . ?
Br2 Mn3 Si4 101.559(18) . . ?
Br1 Mn3 Si5 106.492(18) . . ?
Br2 Mn3 Si5 118.204(19) . . ?
Si4 Mn3 Si5 114.28(2) . . ?
N4 Si4 N1 105.20(8) . . ?
N4 Si4 N7 106.72(9) . . ?
N1 Si4 N7 70.70(8) . . ?
N4 Si4 C10 115.34(8) . . ?
N1 Si4 C10 35.72(8) . . ?
N7 Si4 C10 35.75(8) . . ?
N4 Si4 Mn3 122.40(6) . . ?
N1 Si4 Mn3 118.62(6) . . ?
N7 Si4 Mn3 121.36(6) . . ?
C10 Si4 Mn3 122.15(6) . . ?
N5 Si5 N6 107.40(9) . . ?
N5 Si5 N3 106.31(8) . . ?
N6 Si5 N3 70.53(8) . . ?
N5 Si5 C8 116.20(8) . . ?
N6 Si5 C8 35.65(8) . . ?
N3 Si5 C8 35.60(8) . . ?
N5 Si5 Mn3 120.15(6) . . ?
N6 Si5 Mn3 122.55(6) . . ?
N3 Si5 Mn3 119.19(6) . . ?
C8 Si5 Mn3 123.52(6) . . ?
C10 N1 C28 131.05(18) . . ?
C10 N1 Si4 90.96(13) . . ?
C28 N1 Si4 134.93(15) . . ?
C13 N2 C11 120.10(17) . . ?
C8 N3 C20 130.89(18) . . ?
C8 N3 Si5 90.89(13) . . ?
C20 N3 Si5 136.99(15) . . ?
C11 N4 C26 118.81(17) . . ?
C11 N4 Si4 117.86(13) . . ?
C26 N4 Si4 123.29(14) . . ?
C13 N5 C16 117.55(17) . . ?
C13 N5 Si5 120.69(14) . . ?
C16 N5 Si5 121.27(14) . . ?
C8 N6 C27 130.36(18) . . ?
C8 N6 Si5 90.86(13) . . ?
C27 N6 Si5 133.32(15) . . ?
C10 N7 C9 131.29(18) . . ?
C10 N7 Si4 90.67(13) . . ?
C9 N7 Si4 135.39(15) . . ?
N3 C8 N6 105.65(18) . . ?
N3 C8 C21 126.65(19) . . ?
N6 C8 C21 127.52(19) . . ?
N3 C8 Si5 53.51(10) . . ?
N6 C8 Si5 53.49(10) . . ?
C21 C8 Si5 166.24(16) . . ?
N7 C9 C38 111.26(19) . . ?
N7 C9 C33 111.1(2) . . ?
C38 C9 C33 110.4(2) . . ?
N7 C9 C25 105.02(18) . . ?
C38 C9 C25 109.5(2) . . ?
C33 C9 C25 109.4(2) . . ?
N1 C10 N7 105.45(17) . . ?
N1 C10 C18 127.8(2) . . ?
N7 C10 C18 126.7(2) . . ?
N1 C10 Si4 53.31(10) . . ?
N7 C10 Si4 53.58(10) . . ?
C18 C10 Si4 167.35(16) . . ?
N2 C11 N4 114.33(17) . . ?
N2 C11 C12 121.87(19) . . ?
N4 C11 C12 123.79(18) . . ?
C17 C12 C11 117.32(19) . . ?
N2 C13 N5 115.64(17) . . ?
N2 C13 C14 121.32(19) . . ?
N5 C13 C14 123.05(19) . . ?
C17 C14 C13 117.67(19) . . ?
C30 C15 C21 119.9(2) . . ?
N5 C16 C39 113.2(2) . . ?
C14 C17 C12 121.65(19) . . ?
C41 C18 C35 120.5(2) . . ?
C41 C18 C10 119.3(2) . . ?
C35 C18 C10 120.2(2) . . ?
C42 C19 C29 120.3(2) . . ?
N3 C20 C31 110.6(2) . . ?
N3 C20 C43 110.99(19) . . ?
C31 C20 C43 111.1(2) . . ?
N3 C20 C23 105.39(18) . . ?
C31 C20 C23 109.8(2) . . ?
C43 C20 C23 108.8(2) . . ?
C15 C21 C29 120.0(2) . . ?
C15 C21 C8 121.1(2) . . ?
C29 C21 C8 118.9(2) . . ?
N4 C26 C24 113.3(2) . . ?
N6 C27 C51 105.4(2) . . ?
N6 C27 C40 110.3(2) . . ?
C51 C27 C40 109.8(3) . . ?
N6 C27 C34 111.8(2) . . ?
C51 C27 C34 110.6(3) . . ?
C40 C27 C34 109.1(2) . . ?
N1 C28 C32 111.13(19) . . ?
N1 C28 C37 110.0(2) . . ?
C32 C28 C37 111.7(2) . . ?
N1 C28 C22 105.45(18) . . ?
C32 C28 C22 109.6(2) . . ?
C37 C28 C22 108.8(2) . . ?
C19 C29 C21 119.4(2) . . ?
C42 C30 C15 120.0(3) . . ?
C18 C35 C36 118.5(3) . . ?
C44 C36 C35 120.7(3) . . ?
C18 C41 C54 119.9(3) . . ?
C30 C42 C19 120.5(2) . . ?
C36 C44 C54 120.6(3) . . ?
C44 C54 C41 119.8(3) . . ?
C1 C3 C5 103.7(4) . . ?
O2 C4 C5 105.3(4) . . ?
C3 C5 C4 101.5(3) . . ?
C1 O2 C4 105.2(4) . . ?
O2 C1 C3 111.9(4) . . ?

loop_
_geom_bond_atom_site_label_1
_geom_bond_atom_site_label_2
_geom_bond_distance
_geom_bond_site_symmetry_2
_geom_bond_publ_flag
Br1 Mn3 2.4859(4) . ?
Br2 Mn3 2.5054(4) . ?
Mn3 Si4 2.5669(6) . ?
Mn3 Si5 2.5996(7) . ?
Si4 N4 1.7517(17) . ?
Si4 N1 1.8378(18) . ?
Si4 N7 1.8440(18) . ?
Si4 C10 2.291(2) . ?
Si5 N5 1.7509(18) . ?
Si5 N6 1.8481(19) . ?
Si5 N3 1.8487(18) . ?
Si5 C8 2.299(2) . ?
N1 C10 1.338(3) . ?
N1 C28 1.479(3) . ?
N2 C13 1.340(3) . ?
N2 C11 1.343(3) . ?
N3 C8 1.338(3) . ?
N3 C20 1.480(3) . ?
N4 C11 1.392(3) . ?
N4 C26 1.471(3) . ?
N5 C13 1.395(3) . ?
N5 C16 1.476(3) . ?
N6 C8 1.340(3) . ?
N6 C27 1.482(3) . ?
N7 C10 1.339(3) . ?
N7 C9 1.475(3) . ?
C8 C21 1.488(3) . ?
C9 C38 1.525(3) . ?
C9 C33 1.526(3) . ?
C9 C25 1.530(3) . ?
C10 C18 1.486(3) . ?
C11 C12 1.399(3) . ?
C12 C17 1.379(3) . ?
C13 C14 1.406(3) . ?
C14 C17 1.377(3) . ?
C15 C30 1.388(3) . ?
C15 C21 1.388(3) . ?
C16 C39 1.522(4) . ?
C18 C41 1.385(4) . ?
C18 C35 1.386(3) . ?
C19 C42 1.378(4) . ?
C19 C29 1.387(3) . ?
C20 C31 1.520(4) . ?
C20 C43 1.523(3) . ?
C20 C23 1.524(3) . ?
C21 C29 1.391(3) . ?
C22 C28 1.528(3) . ?
C24 C26 1.515(4) . ?
C27 C51 1.509(4) . ?
C27 C40 1.516(4) . ?
C27 C34 1.530(4) . ?
C28 C32 1.521(3) . ?
C28 C37 1.524(3) . ?
C30 C42 1.373(4) . ?
C35 C36 1.401(4) . ?
C36 C44 1.367(6) . ?
C41 C54 1.388(4) . ?
C44 C54 1.372(5) . ?
C3 C1 1.429(7) . ?
C3 C5 1.502(5) . ?
C4 O2 1.368(5) . ?
C4 C5 1.539(6) . ?
O2 C1 1.360(6) . ?
